data_2203241
loop_
_publ_author_name
'Victor B. Rybakov'
'Alexander A. Bush'
'Eugene V. Babaev'
'Leonid A. Aslanov'

_publ_section_title
;
 3-Cyano-4,6-dimethyl-2-pyridone (Guareschi pyridone)
;
_journal_issue 2
_journal_name_full 'Acta Crystallographica Section E'
_journal_page_first o160
_journal_page_last o161
_journal_paper_doi 10.1107/S1600536803029295
_journal_volume 60
_journal_year 2004
_chemical_formula_iupac 'C8 H8 N2 O'
_chemical_formula_moiety 'C8 H8 N2 O'
_chemical_formula_sum 'C8 H8 N2 O'
_chemical_formula_weight 148.16
_chemical_melting_point 564.0(10)
_chemical_name_common 3-cyano-4,6-dimethyl-2-pyridone
_space_group_IT_number 2
_symmetry_cell_setting triclinic
_symmetry_space_group_name_Hall '-P 1'
_symmetry_space_group_name_H-M 'P -1'
_atom_sites_solution_hydrogens mixed
_atom_sites_solution_primary direct
_atom_sites_solution_secondary difmap
_cell_angle_alpha 76.36(4)
_cell_angle_beta 88.54(4)
_cell_angle_gamma 88.62(4)
_cell_formula_units_Z 2
_cell_length_a 3.975(4)
_cell_length_b 7.417(4)
_cell_length_c 12.820(8)
_cell_measurement_reflns_used 25
_cell_measurement_temperature 293(2)
_cell_measurement_theta_max 27.0
_cell_measurement_theta_min 22.5
_cell_volume 367.1(5)
_computing_cell_refinement 'CAD-4 EXPRESS'
_computing_data_collection 'CAD-4 EXPRESS (Enraf-Nonius, 1994)'
_computing_data_reduction 'XCAD4 (Harms & Wocadlo, 1995)'
_computing_molecular_graphics
;
ORTEP-3 for Windows (Farrugia, 1997) and PLUTON97 (Spek, 1997)
;
_computing_publication_material 'WinGX (Farrugia, 1999)'
_computing_structure_refinement 'SHELXL97 (Sheldrick, 1997)'
_computing_structure_solution 'SHELXS97 (Sheldrick, 1997)'
_diffrn_ambient_temperature 293(2)
_diffrn_measured_fraction_theta_full 0.996
_diffrn_measured_fraction_theta_max 0.996
_diffrn_measurement_device_type 'Enraf--Nonius CAD-4'
_diffrn_measurement_method 'Non-profiled \w'
_diffrn_radiation_monochromator Graphite
_diffrn_radiation_source 'Fine--focus sealed tube'
_diffrn_radiation_type CuK\a
_diffrn_radiation_wavelength 1.5418
_diffrn_reflns_av_R_equivalents 0.0472
_diffrn_reflns_av_sigmaI/netI 0.0342
_diffrn_reflns_limit_h_max 4
_diffrn_reflns_limit_h_min -4
_diffrn_reflns_limit_k_max 9
_diffrn_reflns_limit_k_min -8
_diffrn_reflns_limit_l_max 15
_diffrn_reflns_limit_l_min 0
_diffrn_reflns_number 1439
_diffrn_reflns_theta_full 69.87
_diffrn_reflns_theta_max 69.87
_diffrn_reflns_theta_min 3.55
_diffrn_standards_decay_% 1
_diffrn_standards_interval_count 200
_diffrn_standards_interval_time 60
_diffrn_standards_number 1
_exptl_absorpt_coefficient_mu 0.749
_exptl_absorpt_correction_type none
_exptl_crystal_colour Colourless
_exptl_crystal_density_diffrn 1.340
_exptl_crystal_density_method 'Not measured'
_exptl_crystal_description Cube
_exptl_crystal_F_000 156
_exptl_crystal_size_max 0.30
_exptl_crystal_size_mid 0.30
_exptl_crystal_size_min 0.30
_refine_diff_density_max 0.126
_refine_diff_density_min -0.117
_refine_ls_extinction_method None
_refine_ls_goodness_of_fit_ref 1.076
_refine_ls_hydrogen_treatment mixed
_refine_ls_matrix_type full
_refine_ls_number_parameters 106
_refine_ls_number_reflns 1377
_refine_ls_number_restraints 0
_refine_ls_restrained_S_all 1.076
_refine_ls_R_factor_all 0.0838
_refine_ls_R_factor_gt 0.0468
_refine_ls_shift/su_max 0.000
_refine_ls_shift/su_mean 0.000
_refine_ls_structure_factor_coef Fsqd
_refine_ls_weighting_details 'calc w = 1/[\s^2^(Fo^2^)+(0.0689P)^2^+0.0196P] where P = (Fo^2^+2Fc^2^)/3'
_refine_ls_weighting_scheme calc
_refine_ls_wR_factor_gt 0.1148
_refine_ls_wR_factor_ref 0.1380
_reflns_number_gt 924
_reflns_number_total 1377
_reflns_threshold_expression I>2\s(I)
_cod_data_source_file wn6204.cif
_cod_data_source_block 3
_cod_depositor_comments
;
The following automatic conversions were performed:
'_symmetry_cell_setting' value 'Triclinic' changed to 'triclinic'
according to '/home/saulius/struct/CIF-dictionaries/cif_core.dic'
dictionary named 'cif_core.dic' version 2.4.1 from
2010-06-29.

'_atom_sites_solution_primary' value 'Direct' changed to
'direct' according to '/home/saulius/struct/CIF-dictionaries/cif_core.dic'
dictionary named 'cif_core.dic' version 2.4.1 from
2010-06-29.

'_atom_sites_solution_secondary' value 'Difmap' changed to
'difmap' according to '/home/saulius/struct/CIF-dictionaries/cif_core.dic'
dictionary named 'cif_core.dic' version 2.4.1 from
2010-06-29.

'_refine_ls_matrix_type' value 'Full' changed to 'full'
according to '/home/saulius/struct/CIF-dictionaries/cif_core.dic'
dictionary named 'cif_core.dic' version 2.4.1 from
2010-06-29.

'_refine_ls_weighting_scheme' value 'Calc' changed to 'calc'
according to '/home/saulius/struct/CIF-dictionaries/cif_core.dic'
dictionary named 'cif_core.dic' version 2.4.1 from 2010-06-29.

Automatic conversion script
Id: cif_fix_enum 1527 2010-12-29 10:47:43Z saulius 

The following automatic conversions were performed:

'_chemical_melting_point' value '563--565' was changed to '564.0(10)'
- the average value was taken and precision was estimated.

Automatic conversion script
Id: cif_fix_values 1646 2011-03-28 12:23:43Z adriana 

The following automatic conversions were performed:

'_chemical_melting_point' value '563--565' was changed to '564.0(10)'
- the average value was taken and precision was
estimated.

'_symmetry_cell_setting' value 'Triclinic' changed to
'triclinic' according to
/home/saulius/struct/CIF-dictionaries/cif_core.dic dictionary named
'cif_core.dic' version 2.4.1 from
2010-06-29.

'_atom_sites_solution_primary' value 'Direct' changed to
'direct' according to
/home/saulius/struct/CIF-dictionaries/cif_core.dic dictionary named
'cif_core.dic' version 2.4.1 from
2010-06-29.

'_atom_sites_solution_secondary' value 'Difmap' changed
to 'difmap' according to
/home/saulius/struct/CIF-dictionaries/cif_core.dic dictionary named
'cif_core.dic' version 2.4.1 from
2010-06-29.

'_refine_ls_matrix_type' value 'Full' changed to 'full'
according to /home/saulius/struct/CIF-dictionaries/cif_core.dic
dictionary named 'cif_core.dic' version 2.4.1 from
2010-06-29.

'_refine_ls_weighting_scheme' value 'Calc' changed to
'calc' according to
/home/saulius/struct/CIF-dictionaries/cif_core.dic dictionary named
'cif_core.dic' version 2.4.1 from 2010-06-29.

Automatic conversion script
Id: cif_fix_values 1715 2011-07-08 13:25:40Z adriana 

The following automatic conversions were performed:

'_atom_sites_solution_hydrogens' value 'Mixed' changed to 'mixed'
according to the built-in table from CIF Core dictionary named
'cif_core.dic' version 2.4.5 from 2014-11-21.

Automatic conversion script
Id: cif_fix_values 6452 2018-10-05 10:23:21Z andrius 
;
_cod_database_code 2203241
_cod_database_fobs_code 2203241

loop_
_symmetry_equiv_pos_as_xyz
'x, y, z'
'-x, -y, -z'

loop_
_atom_site_label
_atom_site_fract_x
_atom_site_fract_y
_atom_site_fract_z
_atom_site_U_iso_or_equiv
_atom_site_adp_type
_atom_site_calc_flag
_atom_site_refinement_flags
_atom_site_occupancy
_atom_site_type_symbol
N1 0.2477(4) 0.5368(2) 0.11510(11) 0.0537(5) Uani d . 1 N
H1 0.301(6) 0.597(3) 0.0447(18) 0.066(6) Uiso d . 1 H
C2 0.3569(5) 0.3537(3) 0.15050(14) 0.0527(5) Uani d . 1 C
O2 0.5248(4) 0.27680(19) 0.09052(10) 0.0662(5) Uani d . 1 O
C3 0.2569(5) 0.2712(3) 0.25902(13) 0.0515(5) Uani d . 1 C
C31 0.3653(5) 0.0812(3) 0.30173(14) 0.0563(5) Uani d . 1 C
N31 0.4503(6) -0.0666(3) 0.33703(14) 0.0730(6) Uani d . 1 N
C4 0.0736(5) 0.3674(3) 0.32269(14) 0.0527(5) Uani d . 1 C
C41 -0.0230(6) 0.2766(3) 0.43665(14) 0.0617(6) Uani d . 1 C
H41A 0.1739 0.2584 0.4800 0.093 Uiso calc R 1 H
H41B -0.1218 0.1587 0.4392 0.093 Uiso calc R 1 H
H41C -0.1827 0.3545 0.4635 0.093 Uiso calc R 1 H
C5 -0.0231(6) 0.5533(3) 0.27784(14) 0.0557(5) Uani d . 1 C
H5 -0.1491 0.6202 0.3185 0.067 Uiso calc R 1 H
C6 0.0686(5) 0.6339(3) 0.17500(15) 0.0543(5) Uani d . 1 C
C61 -0.0193(6) 0.8311(3) 0.11969(15) 0.0642(6) Uani d . 1 C
H61A 0.1834 0.9003 0.1011 0.096 Uiso calc R 1 H
H61B -0.1567 0.8862 0.1669 0.096 Uiso calc R 1 H
H61C -0.1406 0.8326 0.0557 0.096 Uiso calc R 1 H

loop_
_atom_site_aniso_label
_atom_site_aniso_U_11
_atom_site_aniso_U_22
_atom_site_aniso_U_33
_atom_site_aniso_U_12
_atom_site_aniso_U_13
_atom_site_aniso_U_23
N1 0.0544(11) 0.0583(9) 0.0492(8) -0.0003(8) -0.0037(7) -0.0137(7)
C2 0.0493(13) 0.0528(11) 0.0592(10) -0.0011(9) -0.0056(8) -0.0191(8)
O2 0.0760(11) 0.0651(9) 0.0596(7) 0.0057(8) 0.0050(7) -0.0200(6)
C3 0.0503(12) 0.0531(10) 0.0520(9) -0.0015(9) -0.0063(8) -0.0137(7)
C31 0.0544(13) 0.0585(12) 0.0603(10) 0.0006(10) -0.0021(9) -0.0228(8)
N31 0.0828(15) 0.0620(12) 0.0743(10) 0.0043(10) 0.0048(9) -0.0175(8)
C4 0.0511(13) 0.0562(11) 0.0534(9) -0.0066(9) -0.0106(8) -0.0165(7)
C41 0.0630(15) 0.0650(13) 0.0581(10) -0.0079(11) -0.0015(9) -0.0159(9)
C5 0.0564(13) 0.0593(11) 0.0545(9) 0.0016(9) -0.0032(8) -0.0195(8)
C6 0.0486(13) 0.0572(11) 0.0591(9) -0.0040(9) -0.0108(8) -0.0165(7)
C61 0.0669(16) 0.0557(12) 0.0680(11) 0.0045(10) -0.0048(10) -0.0105(9)

loop_
_atom_type_symbol
_atom_type_description
_atom_type_scat_dispersion_real
_atom_type_scat_dispersion_imag
_atom_type_scat_source
C C 0.0181 0.0091 'International Tables Vol C Tables 4.2.6.8 and 6.1.1.4'
H H 0.0000 0.0000 'International Tables Vol C Tables 4.2.6.8 and 6.1.1.4'
N N 0.0311 0.0180 'International Tables Vol C Tables 4.2.6.8 and 6.1.1.4'
O O 0.0492 0.0322 'International Tables Vol C Tables 4.2.6.8 and 6.1.1.4'

loop_
_geom_angle_atom_site_label_1
_geom_angle_atom_site_label_2
_geom_angle_atom_site_label_3
_geom_angle
_geom_angle_publ_flag
C6 N1 C2 125.03(16) y
C6 N1 H1 117.2(13) y
C2 N1 H1 117.7(13) y
O2 C2 N1 120.56(17) y
O2 C2 C3 125.83(18) y
N1 C2 C3 113.62(15) y
C4 C3 C2 122.72(17) y
C4 C3 C31 120.59(16) y
C2 C3 C31 116.67(16) y
N31 C31 C3 178.69(19) y
C3 C4 C5 118.54(17) y
C3 C4 C41 121.13(17) y
C5 C4 C41 120.33(17) y
C4 C41 H41A 109.5 n
C4 C41 H41B 109.5 n
H41A C41 H41B 109.5 n
C4 C41 H41C 109.5 n
H41A C41 H41C 109.5 n
H41B C41 H41C 109.5 n
C6 C5 C4 119.63(17) y
C6 C5 H5 120.2 n
C4 C5 H5 120.2 n
N1 C6 C5 120.46(18) y
N1 C6 C61 115.58(17) y
C5 C6 C61 123.96(18) y
C6 C61 H61A 109.5 n
C6 C61 H61B 109.5 n
H61A C61 H61B 109.5 n
C6 C61 H61C 109.5 n
H61A C61 H61C 109.5 n
H61B C61 H61C 109.5 n

loop_
_geom_bond_atom_site_label_1
_geom_bond_atom_site_label_2
_geom_bond_distance
_geom_bond_publ_flag
N1 C6 1.351(2) y
N1 C2 1.389(2) y
N1 H1 0.93(2) y
C2 O2 1.235(2) y
C2 C3 1.432(3) y
C3 C4 1.388(3) y
C3 C31 1.445(3) y
C31 N31 1.130(3) y
C4 C5 1.411(3) y
C4 C41 1.502(3) y
C41 H41A 0.9600 n
C41 H41B 0.9600 n
C41 H41C 0.9600 n
C5 C6 1.358(3) y
C5 H5 0.9300 n
C6 C61 1.504(3) y
C61 H61A 0.9600 n
C61 H61B 0.9600 n
C61 H61C 0.9600 n

loop_
_geom_hbond_atom_site_label_D
_geom_hbond_atom_site_label_H
_geom_hbond_atom_site_label_A
_geom_hbond_site_symmetry_A
_geom_hbond_distance_DH
_geom_hbond_distance_HA
_geom_hbond_distance_DA
_geom_hbond_angle_DHA
N1 H1 O2 2_665 0.93(2) 1.89(2) 2.810(3) 171(2)

loop_
_cod_related_entry_id
_cod_related_entry_database
_cod_related_entry_code
1 ChemSpider 63052
